data_4023166
loop_
_publ_author_name
'Yit Wooi Goh'
'Brett R. Pool'
'Jonathan M. White'

_publ_section_title
;
 Structural Studies on Cycloadducts of Furan, 2-Methoxyfuran,
 and 5-Trimethylsilylcyclopentadiene with Maleic Anhydride
 and N-Methylmaleimide
;
_journal_name_full 'Journal of Organic Chemistry'
_journal_page_first 151
_journal_page_last 156
_journal_paper_doi 10.1021/jo7018575
_journal_volume 73
_journal_year 2008
_chemical_formula_sum 'C8 H8 O4'
_chemical_formula_weight 168.14
_chemical_name_systematic
;
 ?
;
_space_group_IT_number 33
_symmetry_cell_setting orthorhombic
_symmetry_space_group_name_Hall 'P 2c -2n'
_symmetry_space_group_name_H-M 'P n a 21'
_atom_sites_solution_hydrogens geom
_atom_sites_solution_primary direct
_atom_sites_solution_secondary difmap
_audit_creation_method SHELXL-97
_cell_angle_alpha 90.00
_cell_angle_beta 90.00
_cell_angle_gamma 90.00
_cell_formula_units_Z 4
_cell_length_a 10.448(3)
_cell_length_b 6.5388(15)
_cell_length_c 10.263(2)
_cell_measurement_reflns_used 1750
_cell_measurement_temperature 130(2)
_cell_measurement_theta_max 27.44
_cell_measurement_theta_min 3.68
_cell_volume 701.1(3)
_computing_cell_refinement 'Bruker SMART'
_computing_data_collection 'Bruker SMART'
_computing_data_reduction 'Bruker SAINT'
_computing_molecular_graphics 'Bruker SHELXTL'
_computing_publication_material 'Bruker SHELXTL'
_computing_structure_refinement 'Bruker SHELXTL'
_computing_structure_solution 'Bruker SHELXTL'
_diffrn_ambient_temperature 293(2)
_diffrn_measured_fraction_theta_full 0.998
_diffrn_measured_fraction_theta_max 0.998
_diffrn_measurement_device_type 'CCD area detector'
_diffrn_measurement_method 'phi and omega scans'
_diffrn_radiation_monochromator graphite
_diffrn_radiation_source 'fine-focus sealed tube'
_diffrn_radiation_type MoK\a
_diffrn_radiation_wavelength 0.71073
_diffrn_reflns_av_R_equivalents 0.0449
_diffrn_reflns_av_sigmaI/netI 0.0384
_diffrn_reflns_limit_h_max 12
_diffrn_reflns_limit_h_min -9
_diffrn_reflns_limit_k_max 7
_diffrn_reflns_limit_k_min -7
_diffrn_reflns_limit_l_max 12
_diffrn_reflns_limit_l_min -12
_diffrn_reflns_number 3366
_diffrn_reflns_theta_full 24.99
_diffrn_reflns_theta_max 24.99
_diffrn_reflns_theta_min 3.68
_exptl_absorpt_coefficient_mu 0.129
_exptl_absorpt_correction_type none
_exptl_crystal_colour colourless
_exptl_crystal_density_diffrn 1.593
_exptl_crystal_density_method 'not measured'
_exptl_crystal_description block
_exptl_crystal_F_000 352
_exptl_crystal_size_max 0.50
_exptl_crystal_size_mid 0.20
_exptl_crystal_size_min 0.10
_refine_diff_density_max 0.214
_refine_diff_density_min -0.178
_refine_diff_density_rms 0.050
_refine_ls_abs_structure_details 'Flack H D (1983), Acta Cryst. A39, 876-881'
_refine_ls_abs_structure_Flack 0.2(14)
_refine_ls_extinction_method none
_refine_ls_goodness_of_fit_ref 1.032
_refine_ls_hydrogen_treatment mixed
_refine_ls_matrix_type full
_refine_ls_number_parameters 109
_refine_ls_number_reflns 1205
_refine_ls_number_restraints 1
_refine_ls_restrained_S_all 1.031
_refine_ls_R_factor_all 0.0430
_refine_ls_R_factor_gt 0.0414
_refine_ls_shift/su_max 0.002
_refine_ls_shift/su_mean 0.000
_refine_ls_structure_factor_coef Fsqd
_refine_ls_weighting_details 'calc w=1/[\s^2^(Fo^2^)+(0.0668P)^2^+0.0000P] where P=(Fo^2^+2Fc^2^)/3'
_refine_ls_weighting_scheme calc
_refine_ls_wR_factor_gt 0.0970
_refine_ls_wR_factor_ref 0.0979
_reflns_number_gt 1154
_reflns_number_total 1205
_reflns_threshold_expression >2sigma(I)
_cod_data_source_file jo7018575-File001_08.cif
_cod_data_source_block CMPD20
_cod_depositor_comments
;
The following automatic conversions were performed:
'_symmetry_cell_setting' value 'Orthorhombic' changed to 'orthorhombic'
according to '/home/saulius/struct/CIF-dictionaries/cif_core.dic'
dictionary named 'cif_core.dic' version 2.4.1 from 2010-06-29.

Automatic conversion script
Id: cif_fix_enum 1527 2010-12-29 10:47:43Z saulius 
;
_cod_database_code 4023166

loop_
_symmetry_equiv_pos_as_xyz
'x, y, z'
'-x, -y, z+1/2'
'x+1/2, -y+1/2, z'
'-x+1/2, y+1/2, z+1/2'

loop_
_atom_site_label
_atom_site_type_symbol
_atom_site_fract_x
_atom_site_fract_y
_atom_site_fract_z
_atom_site_U_iso_or_equiv
_atom_site_adp_type
_atom_site_occupancy
_atom_site_symmetry_multiplicity
_atom_site_calc_flag
_atom_site_refinement_flags
_atom_site_disorder_assembly
_atom_site_disorder_group
C1 C 0.04784(19) 0.3368(3) 0.0934(3) 0.0209(5) Uani 1 1 d . . .
C2 C 0.0771(2) 0.3959(3) 0.2291(2) 0.0198(5) Uani 1 1 d . . .
H2 H 0.0177 0.4984 0.2636 0.024 Uiso 1 1 calc R . .
C3 C 0.2169(2) 0.4591(3) 0.2428(2) 0.0220(5) Uani 1 1 d . . .
H3 H 0.2459 0.5543 0.1753 0.026 Uiso 1 1 calc R . .
C4 C 0.2411(2) 0.5324(4) 0.3792(2) 0.0240(5) Uani 1 1 d . . .
H4A H 0.1749 0.6261 0.4080 0.029 Uiso 1 1 calc R . .
H4B H 0.3239 0.5986 0.3865 0.029 Uiso 1 1 calc R . .
C5 C 0.2373(2) 0.3323(4) 0.4558(2) 0.0255(6) Uani 1 1 d . . .
H5A H 0.3179 0.3064 0.4997 0.031 Uiso 1 1 calc R . .
H5B H 0.1685 0.3320 0.5192 0.031 Uiso 1 1 calc R . .
C6 C 0.2134(2) 0.1789(3) 0.3479(2) 0.0234(6) Uani 1 1 d . . .
H6 H 0.2397 0.0390 0.3693 0.028 Uiso 1 1 calc R . .
C7 C 0.0744(2) 0.1977(3) 0.3048(2) 0.0208(5) Uani 1 1 d . . .
H7 H 0.0148 0.2020 0.3785 0.025 Uiso 1 1 calc R . .
C8 C 0.0380(2) 0.0425(4) 0.2059(2) 0.0229(5) Uani 1 1 d . . .
O1 O 0.04677(15) 0.4379(2) -0.00115(18) 0.0278(4) Uani 1 1 d . . .
O2 O 0.02385(16) -0.1345(2) 0.2176(2) 0.0332(5) Uani 1 1 d . . .
O3 O 0.27951(13) 0.2651(2) 0.23918(17) 0.0238(4) Uani 1 1 d . . .
O4 O 0.02416(15) 0.1323(2) 0.08634(16) 0.0238(4) Uani 1 1 d . . .

loop_
_atom_site_aniso_label
_atom_site_aniso_U_11
_atom_site_aniso_U_22
_atom_site_aniso_U_33
_atom_site_aniso_U_23
_atom_site_aniso_U_13
_atom_site_aniso_U_12
C1 0.0112(10) 0.0229(11) 0.0287(13) 0.0002(12) 0.0018(10) 0.0024(8)
C2 0.0144(10) 0.0216(11) 0.0233(12) 0.0010(10) 0.0001(10) 0.0016(8)
C3 0.0184(11) 0.0227(12) 0.0251(13) 0.0036(10) 0.0004(10) -0.0025(8)
C4 0.0190(12) 0.0279(13) 0.0251(14) -0.0005(10) -0.0024(10) -0.0037(9)
C5 0.0177(11) 0.0345(14) 0.0243(14) 0.0033(10) -0.0018(10) 0.0011(10)
C6 0.0180(12) 0.0248(13) 0.0276(14) 0.0050(11) -0.0002(9) 0.0015(9)
C7 0.0151(11) 0.0230(12) 0.0244(12) 0.0029(10) 0.0021(10) 0.0008(9)
C8 0.0147(11) 0.0270(13) 0.0271(14) -0.0006(10) 0.0055(9) 0.0014(9)
O1 0.0248(9) 0.0327(9) 0.0259(9) 0.0063(9) -0.0047(7) -0.0018(6)
O2 0.0361(10) 0.0214(9) 0.0421(13) 0.0001(8) 0.0028(8) -0.0035(7)
O3 0.0150(8) 0.0296(9) 0.0268(10) 0.0030(8) 0.0011(7) 0.0028(6)
O4 0.0204(8) 0.0256(8) 0.0254(10) -0.0034(8) 0.0002(7) -0.0001(7)

loop_
_atom_type_symbol
_atom_type_description
_atom_type_scat_dispersion_real
_atom_type_scat_dispersion_imag
_atom_type_scat_source
C C 0.0033 0.0016 'International Tables Vol C Tables 4.2.6.8 and 6.1.1.4'
H H 0.0000 0.0000 'International Tables Vol C Tables 4.2.6.8 and 6.1.1.4'
O O 0.0106 0.0060 'International Tables Vol C Tables 4.2.6.8 and 6.1.1.4'

loop_
_geom_angle_atom_site_label_1
_geom_angle_atom_site_label_2
_geom_angle_atom_site_label_3
_geom_angle
_geom_angle_site_symmetry_1
_geom_angle_site_symmetry_3
_geom_angle_publ_flag
O1 C1 O4 120.5(2) . . ?
O1 C1 C2 129.3(2) . . ?
O4 C1 C2 110.2(2) . . ?
C1 C2 C7 104.85(19) . . ?
C1 C2 C3 110.87(18) . . ?
C7 C2 C3 101.74(18) . . ?
C1 C2 H2 112.9 . . ?
C7 C2 H2 112.9 . . ?
C3 C2 H2 112.9 . . ?
O3 C3 C4 103.3(2) . . ?
O3 C3 C2 101.29(16) . . ?
C4 C3 C2 109.54(19) . . ?
O3 C3 H3 113.8 . . ?
C4 C3 H3 113.8 . . ?
C2 C3 H3 113.8 . . ?
C3 C4 C5 101.65(18) . . ?
C3 C4 H4A 111.4 . . ?
C5 C4 H4A 111.4 . . ?
C3 C4 H4B 111.4 . . ?
C5 C4 H4B 111.4 . . ?
H4A C4 H4B 109.3 . . ?
C6 C5 C4 101.27(19) . . ?
C6 C5 H5A 111.5 . . ?
C4 C5 H5A 111.5 . . ?
C6 C5 H5B 111.5 . . ?
C4 C5 H5B 111.5 . . ?
H5A C5 H5B 109.3 . . ?
O3 C6 C5 103.28(18) . . ?
O3 C6 C7 101.67(18) . . ?
C5 C6 C7 108.39(19) . . ?
O3 C6 H6 114.1 . . ?
C5 C6 H6 114.1 . . ?
C7 C6 H6 114.1 . . ?
C8 C7 C2 103.9(2) . . ?
C8 C7 C6 112.77(18) . . ?
C2 C7 C6 101.57(17) . . ?
C8 C7 H7 112.6 . . ?
C2 C7 H7 112.6 . . ?
C6 C7 H7 112.6 . . ?
O2 C8 O4 120.1(2) . . ?
O2 C8 C7 129.6(2) . . ?
O4 C8 C7 110.29(19) . . ?
C3 O3 C6 96.25(16) . . ?
C1 O4 C8 110.8(2) . . ?

loop_
_geom_bond_atom_site_label_1
_geom_bond_atom_site_label_2
_geom_bond_distance
_geom_bond_site_symmetry_2
_geom_bond_publ_flag
C1 O1 1.174(3) . ?
C1 O4 1.361(3) . ?
C1 C2 1.478(3) . ?
C2 C7 1.511(3) . ?
C2 C3 1.524(3) . ?
C2 H2 0.9800 . ?
C3 O3 1.428(3) . ?
C3 C4 1.501(3) . ?
C3 H3 0.9800 . ?
C4 C5 1.527(3) . ?
C4 H4A 0.9700 . ?
C4 H4B 0.9700 . ?
C5 C6 1.515(3) . ?
C5 H5A 0.9700 . ?
C5 H5B 0.9700 . ?
C6 O3 1.428(3) . ?
C6 C7 1.524(3) . ?
C6 H6 0.9800 . ?
C7 C8 1.485(3) . ?
C7 H7 0.9800 . ?
C8 O2 1.173(3) . ?
C8 O4 1.368(3) . ?

loop_
_geom_torsion_atom_site_label_1
_geom_torsion_atom_site_label_2
_geom_torsion_atom_site_label_3
_geom_torsion_atom_site_label_4
_geom_torsion
_geom_torsion_site_symmetry_1
_geom_torsion_site_symmetry_2
_geom_torsion_site_symmetry_3
_geom_torsion_site_symmetry_4
_geom_torsion_publ_flag
O1 C1 C2 C7 -175.1(2) . . . . ?
O4 C1 C2 C7 2.5(2) . . . . ?
O1 C1 C2 C3 -66.1(3) . . . . ?
O4 C1 C2 C3 111.58(19) . . . . ?
C1 C2 C3 O3 -75.3(2) . . . . ?
C7 C2 C3 O3 35.7(2) . . . . ?
C1 C2 C3 C4 175.97(19) . . . . ?
C7 C2 C3 C4 -73.0(2) . . . . ?
O3 C3 C4 C5 -34.8(2) . . . . ?
C2 C3 C4 C5 72.5(2) . . . . ?
C3 C4 C5 C6 0.9(2) . . . . ?
C4 C5 C6 O3 33.3(2) . . . . ?
C4 C5 C6 C7 -74.1(2) . . . . ?
C1 C2 C7 C8 -2.3(2) . . . . ?
C3 C2 C7 C8 -117.91(19) . . . . ?
C1 C2 C7 C6 114.88(18) . . . . ?
C3 C2 C7 C6 -0.7(2) . . . . ?
O3 C6 C7 C8 76.0(2) . . . . ?
C5 C6 C7 C8 -175.59(19) . . . . ?
O3 C6 C7 C2 -34.6(2) . . . . ?
C5 C6 C7 C2 73.8(2) . . . . ?
C2 C7 C8 O2 179.7(2) . . . . ?
C6 C7 C8 O2 70.6(3) . . . . ?
C2 C7 C8 O4 1.5(2) . . . . ?
C6 C7 C8 O4 -107.6(2) . . . . ?
C4 C3 O3 C6 55.7(2) . . . . ?
C2 C3 O3 C6 -57.8(2) . . . . ?
C5 C6 O3 C3 -54.9(2) . . . . ?
C7 C6 O3 C3 57.47(18) . . . . ?
O1 C1 O4 C8 176.24(19) . . . . ?
C2 C1 O4 C8 -1.7(2) . . . . ?
O2 C8 O4 C1 -178.37(19) . . . . ?
C7 C8 O4 C1 0.0(2) . . . . ?

loop_
_cod_related_entry_id
_cod_related_entry_database
_cod_related_entry_code
1 ChemSpider 83957
